data_6000684
loop_
_publ_author_name
'Touboul, M.'
'Denis, S.'
'Seguin, L.'

_publ_section_title
;
 Crystal-structure of a new form of Chromium(III) vanadate(V), CrVO4-I
;
_journal_name_full
;
 European Journal of Solid State and Inorganic Chemistry
;
_journal_page_first 577
_journal_page_last 588
_journal_volume 32
_journal_year 1995
_chemical_formula_sum 'Cr O4 V'
_chemical_formula_weight 166.94
_space_group_crystal_system monoclinic
_space_group_IT_number 12
_space_group_name_Hall '-C 2y'
_space_group_name_H-M_alt 'C 1 2/m 1'
_cell_angle_alpha 90
_cell_angle_beta 107.62(1)
_cell_angle_gamma 90
_cell_formula_units_Z 8
_cell_length_a 9.765(1)
_cell_length_b 8.818(3)
_cell_length_c 6.8224(9)
_cell_volume 559.9(2)
_diffrn_ambient_temperature 293
_diffrn_radiation_probe x-ray
_diffrn_radiation_type CuK\a
_diffrn_radiation_wavelength 1.54184
_exptl_absorpt_coefficient_mu 58.605
_exptl_crystal_density_diffrn 3.961
_exptl_crystal_F_000 632
_pd_proc_ls_prof_R_factor 0.145
_pd_proc_ls_prof_wR_factor 0.217
_refine_ls_number_parameters 40
_refine_ls_number_reflns 695
_refine_ls_R_factor_all 0.061
_refine_ls_R_I_factor 0.063
_cod_depositor_comments
;
Rietveld refinements, Fullprof software
;
_cod_database_code 6000684

loop_
_space_group_symop_id
_space_group_symop_operation_xyz
1 x,y,z
2 -x,y,-z
3 -x,-y,-z
4 x,-y,z
5 1/2+x,1/2+y,z
6 1/2-x,1/2+y,-z
7 1/2-x,1/2-y,-z
8 1/2+x,1/2-y,z

loop_
_atom_site_label
_atom_site_type_symbol
_atom_site_adp_type
_atom_site_fract_x
_atom_site_fract_y
_atom_site_fract_z
_atom_site_occupancy
_atom_site_U_iso_or_equiv
_atom_site_calc_flag
_atom_site_refinement_flags_posn
_atom_site_refinement_flags_adp
_atom_site_refinement_flags_occupancy
_atom_site_disorder_assembly
_atom_site_disorder_group
Cr1 Cr Uiso 0.00000 0.1782(7) 0.50000 1.000 0.0013(13) . . . . . .
Cr2 Cr Uiso 0.7997(6) 0.00000 0.1452(9) 1.000 0.0063(13) . . . . . .
V1 V Uiso 0.00000 0.2519(7) 0.00000 1.000 0.008(3) . . . . . .
V2 V Uiso 0.2741(7) 0.00000 0.3966(9) 1.000 0.0500(13) . . . . . .
O1 O Uiso 0.359(2) 0.50000 0.457(3) 1.000 0.004(3) . . . . . .
O2 O Uiso 0.202(2) 0.00000 0.138(3) 1.000 0.004(3) . . . . . .
O3 O Uiso 0.1440(10) 0.3510(10) 0.112(2) 1.000 0.004(3) . . . . . .
O4 O Uiso 0.4520(10) 0.3450(10) 0.202(2) 1.000 0.004(3) . . . . . .
O5 O Uiso 0.3650(10) 0.1580(10) 0.475(2) 1.000 0.004(3) . . . . . .

loop_
_atom_type_symbol
_atom_type_description
_atom_type_scat_dispersion_real
_atom_type_scat_dispersion_imag
_atom_type_scat_source
Cr Cr -0.1635 2.4439 ' International Tables Vol C Tables 4.2.6.8 and 6.1.1.4'
O O 0.0492 0.0322 ' International Tables Vol C Tables 4.2.6.8 and 6.1.1.4'
V V 0.0687 2.1097 ' International Tables Vol C Tables 4.2.6.8 and 6.1.1.4'

loop_
_geom_angle_atom_site_label_1
_geom_angle_atom_site_label_2
_geom_angle_atom_site_label_3
_geom_angle
_geom_angle_site_symmetry_1
_geom_angle_site_symmetry_2
_geom_angle_site_symmetry_3
_geom_angle_publ_flag
O1 Cr1 O1 80.0(7) 5_445 . 6_546 yes
O1 Cr1 O4 90.5(6) 5_445 . 7_556 yes
O1 Cr1 O5 176.5(7) 5_445 . 7_556 yes
O1 Cr1 O4 80.3(6) 5_445 . 8_455 yes
O1 Cr1 O5 98.6(5) 5_445 . 8_455 yes
O1 Cr1 O4 80.3(6) 6_546 . 7_556 yes
O1 Cr1 O5 98.6(5) 6_546 . 7_556 yes
O1 Cr1 O4 90.5(6) 6_546 . 8_455 yes
O1 Cr1 O5 176.5(7) 6_546 . 8_455 yes
O4 Cr1 O5 92.5(5) 7_556 . 7_556 yes
O4 Cr1 O4 168.0(5) 7_556 . 8_455 yes
O4 Cr1 O5 96.5(5) 7_556 . 8_455 yes
O4 Cr1 O5 96.5(5) 8_455 . 7_556 yes
O5 Cr1 O5 83.0(5) 7_556 . 8_455 yes
O4 Cr1 O5 92.5(5) 8_455 . 8_455 yes
O1 Cr2 O2 164.7(9) 5_545 . 2_655 yes
O2 Cr2 O3 96.5(6) 2_655 . 5_545 yes
O2 Cr2 O4 88.5(6) 2_655 . 5_545 yes
O2 Cr2 O3 96.5(6) 2_655 . 8_555 yes
O2 Cr2 O4 88.5(6) 2_655 . 8_555 yes
O1 Cr2 O3 94.9(6) 5_545 . 5_545 yes
O1 Cr2 O4 80.5(6) 5_545 . 5_545 yes
O1 Cr2 O3 94.9(6) 5_545 . 8_555 yes
O1 Cr2 O4 80.5(6) 5_545 . 8_555 yes
O3 Cr2 O4 94.0(4) 5_545 . 5_545 yes
O3 Cr2 O3 83.7(5) 5_545 . 8_555 yes
O3 Cr2 O4 174.7(6) 5_545 . 8_555 yes
O3 Cr2 O4 174.7(6) 8_555 . 5_545 yes
O4 Cr2 O4 87.9(5) 5_545 . 8_555 yes
O3 Cr2 O4 94.0(4) 8_555 . 8_555 yes
O3 V1 O3 115.4(6) . . 2_555 yes
O3 V1 O4 103.0(5) . . 7_555 yes
O3 V1 O4 106.4(6) . . 8_455 yes
O3 V1 O4 106.4(6) 2_555 . 7_555 yes
O3 V1 O4 103.0(5) 2_555 . 8_455 yes
O4 V1 O4 123.3(6) 7_555 . 8_455 yes
O2 V2 O5 110.6(6) . . . yes
O2 V2 O5 110.6(6) . . 4_555 yes
O1 V2 O2 115.0(10) 6_546 . . yes
O5 V2 O5 115.0(7) . . 4_555 yes
O1 V2 O5 102.7(6) 6_546 . . yes
O1 V2 O5 102.7(6) 6_546 . 4_555 yes
Cr1 O1 Cr2 96.7(7) 5_555 . 5_455 yes
Cr2 O1 V2 122.6(11) 5_455 . 6_556 yes
Cr1 O1 Cr2 96.7(7) 7_556 . 5_455 yes
Cr1 O1 V2 118.1(7) 5_555 . 6_556 yes
Cr1 O1 Cr1 100.0(9) 5_555 . 7_556 yes
Cr1 O1 V2 118.1(7) 7_556 . 6_556 yes
Cr2 O2 V2 157.1(13) 2_655 . . yes
Cr2 O3 V1 159.2(8) 5_455 . . yes
Cr2 O4 V1 122.3(7) 5_455 . 7_555 yes
Cr1 O4 Cr2 101.9(6) 7_556 . 5_455 yes
Cr1 O4 V1 135.3(6) 7_556 . 7_555 yes
Cr1 O5 V2 161.2(8) 7_556 . . yes

loop_
_geom_bond_atom_site_label_1
_geom_bond_atom_site_label_2
_geom_bond_distance
_geom_bond_site_symmetry_1
_geom_bond_site_symmetry_2
_geom_bond_publ_flag
Cr1 O1 2.051(14) . 5_445 yes
Cr1 O1 2.051(14) . 6_546 yes
Cr1 O4 1.954(13) . 7_556 yes
Cr1 O5 1.928(11) . 7_556 yes
Cr1 O4 1.954(13) . 8_455 yes
Cr1 O5 1.928(11) . 8_455 yes
Cr2 O2 1.93(2) . 2_655 yes
Cr2 O1 2.03(2) . 5_545 yes
Cr2 O3 1.970(11) . 5_545 yes
Cr2 O4 1.970(11) . 5_545 yes
Cr2 O3 1.970(11) . 8_555 yes
Cr2 O4 1.970(11) . 8_555 yes
V1 O3 1.635(11) . . yes
V1 O3 1.635(11) . 2_555 yes
V1 O4 1.800(12) . 7_555 yes
V1 O4 1.800(12) . 8_455 yes
V2 O2 1.69(2) . . yes
V2 O5 1.652(10) . . yes
V2 O5 1.652(10) . 4_555 yes
V2 O1 1.86(2) . 6_546 yes

loop_
_geom_torsion_atom_site_label_1
_geom_torsion_atom_site_label_2
_geom_torsion_atom_site_label_3
_geom_torsion_atom_site_label_4
_geom_torsion
_geom_torsion_site_symmetry_1
_geom_torsion_site_symmetry_2
_geom_torsion_site_symmetry_3
_geom_torsion_site_symmetry_4
_geom_torsion_publ_flag
O3 V1 O4 Cr1 17.3(10) . . 8_455 . no
